data_9003880
loop_
_publ_author_name
'Mesto, E.'
'Schingaro, E.'
'Scordari, F.'
'Ottolini, L.'

_publ_section_title
;An electron microprobe analysis, secondary ion mass spectrometry and single
 crystal X-ray diffraction study of phlogopites from Mt. Vulture, Potenza,
 Italy: Consideration of cation partioning Locality: Mt. Vulture, Potenza,
 Italy Sample: LC7-27Go Note: mica
;
_journal_name_full 'American Mineralogist'
_journal_page_first 182
_journal_page_last 190
_journal_paper_doi 10.2138/am.2006.1882
_journal_volume 91
_journal_year 2006
_chemical_compound_source 'Mt. Vulture, Potenza, Italy'
_chemical_formula_sum 'Al1.5 Ba0.04 F0.37 Fe0.38 H1.61 K0.9 Mg2.36 Na0.05 O11.63 Si2.68 Ti0.06'
_chemical_name_mineral Phlogopite
_space_group_IT_number 12
_symmetry_space_group_name_Hall '-C 2y'
_symmetry_space_group_name_H-M 'C 1 2/m 1'
_cell_angle_alpha 90
_cell_angle_beta 99.97
_cell_angle_gamma 90
_cell_formula_units_Z 2
_cell_length_a 5.346
_cell_length_b 9.257
_cell_length_c 10.312
_cell_volume 502.613
_database_code_amcsd 0004004
_exptl_crystal_density_diffrn 2.866
_cod_original_formula_sum 'K.9 Na.05 Ba.04 Mg2.36 Fe.38 Al1.5 Ti.06 Si2.68 O11.63 F.37 H1.61'
_cod_database_code 9003880

loop_
_space_group_symop_operation_xyz
x,y,z
1/2+x,1/2+y,z
x,-y,z
1/2+x,1/2-y,z
-x,y,-z
1/2-x,1/2+y,-z
-x,-y,-z
1/2-x,1/2-y,-z

loop_
_atom_site_aniso_label
_atom_site_aniso_U_11
_atom_site_aniso_U_22
_atom_site_aniso_U_33
_atom_site_aniso_U_12
_atom_site_aniso_U_13
_atom_site_aniso_U_23
K 0.03400 0.03200 0.02700 0.00000 0.00400 0.00000
Na 0.03400 0.03200 0.02700 0.00000 0.00400 0.00000
Ba 0.03400 0.03200 0.02700 0.00000 0.00400 0.00000
MgM1 0.01000 0.01000 0.01500 0.00000 0.00400 0.00000
Fe2+M1 0.01000 0.01000 0.01500 0.00000 0.00400 0.00000
AlM1 0.01000 0.01000 0.01500 0.00000 0.00400 0.00000
MgM2 0.01000 0.01200 0.01400 0.00000 0.00040 0.00000
Fe2+M2 0.01000 0.01200 0.01400 0.00000 0.00040 0.00000
AlM2 0.01000 0.01200 0.01400 0.00000 0.00040 0.00000
TiM2 0.01000 0.01200 0.01400 0.00000 0.00040 0.00000
SiT 0.01230 0.01300 0.01450 -0.00120 0.00260 0.00030
AlT 0.01230 0.01300 0.01450 -0.00120 0.00260 0.00030
Fe3+T 0.01230 0.01300 0.01450 -0.00120 0.00260 0.00030
O1 0.02400 0.02700 0.02000 -0.00400 0.00600 -0.00200
O2 0.02900 0.02200 0.01400 0.00000 -0.00100 0.00000
O3 0.01500 0.01400 0.01800 0.00100 0.00100 0.00100
O-H4 0.01700 0.01600 0.01700 0.00000 0.00400 0.00000
F4 0.01700 0.01600 0.01700 0.00000 0.00400 0.00000
O4 0.01700 0.01600 0.01700 0.00000 0.00400 0.00000

loop_
_atom_site_label
_atom_site_fract_x
_atom_site_fract_y
_atom_site_fract_z
_atom_site_occupancy
_atom_site_U_iso_or_equiv
_atom_site_type_symbol
_atom_site_attached_hydrogens
K 0.00000 0.00000 0.00000 0.90000 0.03100 K 0
Na 0.00000 0.00000 0.00000 0.05000 0.03100 Na 0
Ba 0.00000 0.00000 0.00000 0.04000 0.03100 Ba 0
MgM1 0.00000 0.50000 0.50000 0.82000 0.01100 Mg 0
Fe2+M1 0.00000 0.50000 0.50000 0.12000 0.01100 Fe 0
AlM1 0.00000 0.50000 0.50000 0.06000 0.01100 Al 0
MgM2 0.00000 0.83240 0.50000 0.77000 0.01200 Mg 0
Fe2+M2 0.00000 0.83240 0.50000 0.10000 0.01200 Fe 0
AlM2 0.00000 0.83240 0.50000 0.09000 0.01200 Al 0
TiM2 0.00000 0.83240 0.50000 0.03000 0.01200 Ti 0
SiT 0.57580 0.16660 0.22740 0.67000 0.01310 Si 0
AlT 0.57580 0.16660 0.22740 0.31500 0.01310 Al 0
Fe3+T 0.57580 0.16660 0.22740 0.01500 0.01310 Fe 0
O1 0.83160 0.22500 0.17010 1.00000 0.02300 O 0
O2 0.50700 0.00000 0.17020 1.00000 0.02100 O 0
O3 0.63020 0.16670 0.39240 1.00000 0.01600 O 0
O-H4 0.13300 0.00000 0.39890 0.80500 0.01600 O 1
F4 0.13300 0.00000 0.39890 0.18500 0.01600 F 0
O4 0.13300 0.00000 0.39890 0.01000 0.01600 O 0

loop_
_cod_changelog_entry_id
_cod_changelog_entry_author
_cod_changelog_entry_date
_cod_changelog_entry_text
1
;cod-tools version 3.8.0
Id: cif_guess_AMCSD_atom_types 9574 2023-05-10 09:00:05Z saulius
;
2023-05-10T18:48:33+03:00
;Derived atom types and hydrogen counts
from atom names that follow the AMCSD naming convention
(Wat == water, O-H == hydroxyl).
;
2
;cod-tools version 3.10.1
Id: cif_fix_AMCSD_aniso_labels 10200 2024-08-01 14:09:44Z saulius
;
2024-08-02T12:20:27+03:00
;Changed the following '_atom_site_aniso_label' values:
'OH4' -> 'O-H4'
;

loop_
_cod_related_entry_id
_cod_related_entry_database
_cod_related_entry_code
1 AMCSD 0004004
